data_7133718
loop_
_publ_author_name
'Wang, Zhan-Yong'
'Ma, Guoyang'
'Xu, Yaoyao'
'Wang, Qingqing'
'Zhang, Mengru'
'Ma, Xueji'
'Ma, Chenyang'
'Sun, Aili'
'Xia, Ran'
'Liu, Hongxin'

_publ_section_title
;
 One-pot synthesis of functionalized dihydropyridin-2-ones <i>via</i>
 carbene-catalyzed base-controlled [3+3] annulation reaction.
;
_journal_issue 80
_journal_name_full 'Chemical communications (Cambridge, England)'
_journal_page_first 11327
_journal_page_last 11330
_journal_paper_doi 10.1039/d4cc03521f
_journal_volume 60
_journal_year 2024
_chemical_formula_moiety 'C31 H25 N O4 S'
_chemical_formula_sum 'C31 H25 N O4 S'
_chemical_formula_weight 507.58
_space_group_crystal_system triclinic
_space_group_IT_number 2
_space_group_name_Hall '-P 1'
_space_group_name_H-M_alt 'P -1'
_atom_sites_solution_hydrogens geom
_atom_sites_solution_primary dual
_audit_creation_date 2023-10-13
_audit_creation_method
;
Olex2 1.2
(compiled 2018.05.29 svn.r3508 for OlexSys, GUI svn.r5506)
;
_audit_update_record
;
2023-10-13 deposited with the CCDC.	2024-09-12 downloaded from the CCDC.
;
_cell_angle_alpha 91.730(4)
_cell_angle_beta 99.279(4)
_cell_angle_gamma 92.540(3)
_cell_formula_units_Z 2
_cell_length_a 8.671(2)
_cell_length_b 10.576(2)
_cell_length_c 14.370(3)
_cell_measurement_reflns_used 3526
_cell_measurement_temperature 296(2)
_cell_measurement_theta_max 27.287
_cell_measurement_theta_min 2.361
_cell_volume 1298.3(5)
_computing_cell_refinement 'SAINT v8.34A (Bruker, 2013)'
_computing_data_reduction 'SAINT v8.34A (Bruker, 2013)'
_computing_molecular_graphics 'Olex2 (Dolomanov et al., 2009)'
_computing_publication_material 'Olex2 (Dolomanov et al., 2009)'
_computing_structure_refinement 'ShelXL (Sheldrick, 2015)'
_computing_structure_solution 'ShelXT (Sheldrick, 2015)'
_diffrn_ambient_temperature 296.15
_diffrn_measured_fraction_theta_full 0.993
_diffrn_measured_fraction_theta_max 0.948
_diffrn_measurement_device_type 'CCD area detector'
_diffrn_measurement_method 'phi and omega scans'
_diffrn_radiation_monochromator graphite
_diffrn_radiation_type MoK\a
_diffrn_radiation_wavelength 0.71073
_diffrn_reflns_av_R_equivalents 0.0145
_diffrn_reflns_av_unetI/netI 0.0313
_diffrn_reflns_Laue_measured_fraction_full 0.993
_diffrn_reflns_Laue_measured_fraction_max 0.948
_diffrn_reflns_limit_h_max 10
_diffrn_reflns_limit_h_min -11
_diffrn_reflns_limit_k_max 9
_diffrn_reflns_limit_k_min -13
_diffrn_reflns_limit_l_max 16
_diffrn_reflns_limit_l_min -18
_diffrn_reflns_number 7874
_diffrn_reflns_point_group_measured_fraction_full 0.993
_diffrn_reflns_point_group_measured_fraction_max 0.948
_diffrn_reflns_theta_full 25.242
_diffrn_reflns_theta_max 27.447
_diffrn_reflns_theta_min 2.875
_exptl_absorpt_coefficient_mu 0.162
_exptl_absorpt_correction_T_max 0.7456
_exptl_absorpt_correction_T_min 0.7034
_exptl_absorpt_process_details
;
SADABS-2014/5 (Bruker,2014/5) was used for absorption correction.
wR2(int) was 0.0448 before and 0.0253 after correction.
The Ratio of minimum to maximum transmission is 0.9434.
The \l/2 correction factor is 0.00150.
;
_exptl_crystal_colour colourless
_exptl_crystal_colour_primary colourless
_exptl_crystal_density_diffrn 1.298
_exptl_crystal_description block
_exptl_crystal_F_000 532
_exptl_crystal_size_max 0.26
_exptl_crystal_size_mid 0.23
_exptl_crystal_size_min 0.22
_refine_diff_density_max 0.193
_refine_diff_density_min -0.477
_refine_diff_density_rms 0.049
_refine_ls_extinction_method none
_refine_ls_goodness_of_fit_ref 1.042
_refine_ls_hydrogen_treatment constr
_refine_ls_matrix_type full
_refine_ls_number_parameters 335
_refine_ls_number_reflns 5627
_refine_ls_number_restraints 0
_refine_ls_restrained_S_all 1.042
_refine_ls_R_factor_all 0.0666
_refine_ls_R_factor_gt 0.0486
_refine_ls_shift/su_max 0.001
_refine_ls_shift/su_mean 0.000
_refine_ls_structure_factor_coef Fsqd
_refine_ls_weighting_details 'w=1/[\s^2^(Fo^2^)+(0.0626P)^2^+0.3646P] where P=(Fo^2^+2Fc^2^)/3'
_refine_ls_weighting_scheme calc
_refine_ls_wR_factor_gt 0.1210
_refine_ls_wR_factor_ref 0.1352
_reflns_Friedel_coverage 0.000
_reflns_number_gt 4216
_reflns_number_total 5627
_reflns_threshold_expression 'I > 2\s(I)'
_cod_data_source_file d4cc03521f2.cif
_cod_data_source_block 1
_cod_depositor_comments 'Adding full bibliography for 7133718.cif.'
_cod_database_code 7133718
_shelx_shelxl_version_number 2016/6
_shelx_space_group_comment
;
The symmetry employed for this shelxl refinement is uniquely defined
by the following loop, which should always be used as a source of
symmetry information in preference to the above space-group names.
They are only intended as comments.
;
_shelx_estimated_absorpt_t_max 0.965
_shelx_estimated_absorpt_t_min 0.959
_olex2_refinement_description
;
1. Fixed Uiso
 At 1.2 times of:
  All C(H) groups, All C(H,H) groups
 At 1.5 times of:
  All C(H,H,H) groups
2.a Ternary CH refined with riding coordinates:
 C7(H7)
2.b Secondary CH2 refined with riding coordinates:
 C8(H8A,H8B)
2.c Aromatic/amide H refined with riding coordinates:
 C24(H24), C20(H20), C30(H30), C17(H17), C26(H26), C29(H29), C13(H13),
 C21(H21), C22(H22), C23(H23), C5(H5), C27(H27), C4(H4), C16(H16), C14(H14),
 C15(H15), C3(H3), C1(H1), C2(H2)
2.d Idealised Me refined as rotating group:
 C31(H31A,H31B,H31C)
;
_olex2_submission_special_instructions 'No special instructions were received'

loop_
_space_group_symop_operation_xyz
'x, y, z'
'-x, -y, -z'

loop_
_atom_site_label
_atom_site_type_symbol
_atom_site_fract_x
_atom_site_fract_y
_atom_site_fract_z
_atom_site_U_iso_or_equiv
_atom_site_adp_type
_atom_site_occupancy
_atom_site_site_symmetry_order
_atom_site_calc_flag
_atom_site_refinement_flags_posn
_atom_site_refinement_flags_adp
_atom_site_refinement_flags_occupancy
_atom_site_disorder_assembly
_atom_site_disorder_group
S1 S 0.52469(6) 0.61515(4) 0.80681(3) 0.04729(15) Uani 1 1 d . . . . .
O1 O 0.65641(17) 0.88665(12) 0.71206(9) 0.0556(4) Uani 1 1 d . . . . .
O3 O 0.46633(16) 0.63537(14) 0.71009(9) 0.0576(4) Uani 1 1 d . . . . .
O4 O 0.50941(19) 0.49171(13) 0.84189(11) 0.0638(4) Uani 1 1 d . . . . .
N1 N 0.71846(18) 0.65703(14) 0.81800(10) 0.0430(3) Uani 1 1 d . . . . .
O2 O 0.7627(2) 0.59707(17) 0.97023(10) 0.0748(5) Uani 1 1 d . . . . .
C18 C 0.6927(2) 0.79004(15) 0.67490(12) 0.0393(4) Uani 1 1 d . . . . .
C10 C 0.7831(2) 0.69539(15) 0.73622(11) 0.0396(4) Uani 1 1 d . . . . .
C19 C 0.6578(2) 0.76483(16) 0.57103(12) 0.0396(4) Uani 1 1 d . . . . .
C11 C 0.9258(2) 0.66172(16) 0.72483(13) 0.0424(4) Uani 1 1 d . . . . .
C12 C 1.0092(2) 0.71307(16) 0.65093(13) 0.0439(4) Uani 1 1 d . . . . .
C25 C 0.4451(2) 0.72471(18) 0.87697(13) 0.0468(4) Uani 1 1 d . . . . .
C6 C 0.9909(2) 0.43983(18) 0.78229(14) 0.0512(5) Uani 1 1 d . . . . .
C9 C 0.8174(3) 0.62562(19) 0.90125(13) 0.0536(5) Uani 1 1 d . . . . .
C24 C 0.6238(3) 0.86499(19) 0.51259(14) 0.0540(5) Uani 1 1 d . . . . .
H24 H 0.623649 0.946539 0.538660 0.065 Uiso 1 1 calc R . . . .
C7 C 1.0187(2) 0.58256(19) 0.79868(14) 0.0512(5) Uani 1 1 d . . . . .
H7 H 1.129683 0.602077 0.796884 0.061 Uiso 1 1 calc R . . . .
C20 C 0.6557(2) 0.64416(18) 0.53103(14) 0.0515(5) Uani 1 1 d . . . . .
H20 H 0.677509 0.575934 0.569524 0.062 Uiso 1 1 calc R . . . .
C30 C 0.4356(3) 0.7008(2) 0.97005(15) 0.0610(5) Uani 1 1 d . . . . .
H30 H 0.473280 0.626919 0.996814 0.073 Uiso 1 1 calc R . . . .
C8 C 0.9874(2) 0.6301(2) 0.89518(14) 0.0585(5) Uani 1 1 d . . . . .
H8A H 1.041127 0.578543 0.943669 0.070 Uiso 1 1 calc R . . . .
H8B H 1.029572 0.716594 0.907162 0.070 Uiso 1 1 calc R . . . .
C17 C 1.0305(3) 0.84251(18) 0.64237(16) 0.0568(5) Uani 1 1 d . . . . .
H17 H 0.988890 0.897830 0.682202 0.068 Uiso 1 1 calc R . . . .
C26 C 0.3857(3) 0.8324(2) 0.83651(16) 0.0614(5) Uani 1 1 d . . . . .
H26 H 0.390257 0.847453 0.773565 0.074 Uiso 1 1 calc R . . . .
C29 C 0.3690(3) 0.7886(2) 1.02254(17) 0.0708(6) Uani 1 1 d . . . . .
H29 H 0.362473 0.772984 1.085168 0.085 Uiso 1 1 calc R . . . .
C13 C 1.0756(3) 0.6333(2) 0.59271(17) 0.0644(6) Uani 1 1 d . . . . .
H13 H 1.066026 0.546133 0.598803 0.077 Uiso 1 1 calc R . . . .
C21 C 0.6216(3) 0.6241(2) 0.43439(15) 0.0629(6) Uani 1 1 d . . . . .
H21 H 0.620240 0.542617 0.407985 0.075 Uiso 1 1 calc R . . . .
C28 C 0.3120(3) 0.8985(2) 0.98473(18) 0.0648(6) Uani 1 1 d . . . . .
C22 C 0.5896(3) 0.7247(3) 0.37723(15) 0.0680(6) Uani 1 1 d . . . . .
H22 H 0.567539 0.711177 0.312098 0.082 Uiso 1 1 calc R . . . .
C23 C 0.5900(3) 0.8448(2) 0.41577(15) 0.0666(6) Uani 1 1 d . . . . .
H23 H 0.567603 0.912631 0.376927 0.080 Uiso 1 1 calc R . . . .
C5 C 0.8465(3) 0.3809(2) 0.75002(19) 0.0691(6) Uani 1 1 d . . . . .
H5 H 0.760487 0.429736 0.733260 0.083 Uiso 1 1 calc R . . . .
C27 C 0.3191(3) 0.9176(2) 0.8909(2) 0.0717(6) Uani 1 1 d . . . . .
H27 H 0.277855 0.989885 0.863516 0.086 Uiso 1 1 calc R . . . .
C4 C 0.8276(4) 0.2507(2) 0.7422(2) 0.0810(8) Uani 1 1 d . . . . .
H4 H 0.728769 0.212269 0.721960 0.097 Uiso 1 1 calc R . . . .
C16 C 1.1124(3) 0.8904(2) 0.57562(19) 0.0719(7) Uani 1 1 d . . . . .
H16 H 1.125366 0.977568 0.570413 0.086 Uiso 1 1 calc R . . . .
C14 C 1.1561(3) 0.6820(3) 0.5255(2) 0.0822(8) Uani 1 1 d . . . . .
H14 H 1.198116 0.627186 0.485461 0.099 Uiso 1 1 calc R . . . .
C15 C 1.1748(3) 0.8098(3) 0.5170(2) 0.0808(8) Uani 1 1 d . . . . .
H15 H 1.229634 0.841944 0.471665 0.097 Uiso 1 1 calc R . . . .
C3 C 0.9531(5) 0.1786(3) 0.7639(2) 0.0982(10) Uani 1 1 d . . . . .
H3 H 0.941124 0.090726 0.758041 0.118 Uiso 1 1 calc R . . . .
C1 C 1.1176(3) 0.3660(3) 0.8048(2) 0.0846(8) Uani 1 1 d . . . . .
H1 H 1.216201 0.403653 0.826861 0.101 Uiso 1 1 calc R . . . .
C31 C 0.2394(4) 0.9941(3) 1.0433(2) 0.0965(10) Uani 1 1 d . . . . .
H31A H 0.138694 0.961106 1.053395 0.145 Uiso 1 1 calc GR . . . .
H31B H 0.227535 1.071756 1.010590 0.145 Uiso 1 1 calc GR . . . .
H31C H 0.305965 1.009929 1.103099 0.145 Uiso 1 1 calc GR . . . .
C2 C 1.0976(5) 0.2364(3) 0.7945(3) 0.1185(13) Uani 1 1 d . . . . .
H2 H 1.183814 0.187042 0.808638 0.142 Uiso 1 1 calc R . . . .

loop_
_atom_site_aniso_label
_atom_site_aniso_U_11
_atom_site_aniso_U_22
_atom_site_aniso_U_33
_atom_site_aniso_U_23
_atom_site_aniso_U_13
_atom_site_aniso_U_12
S1 0.0518(3) 0.0456(3) 0.0438(3) -0.00301(19) 0.0090(2) -0.0067(2)
O1 0.0727(9) 0.0421(7) 0.0519(8) -0.0051(6) 0.0079(7) 0.0133(6)
O3 0.0529(8) 0.0751(10) 0.0409(7) -0.0072(6) 0.0012(6) -0.0109(7)
O4 0.0772(10) 0.0435(8) 0.0748(10) -0.0001(7) 0.0279(8) -0.0098(7)
N1 0.0464(8) 0.0451(8) 0.0363(7) 0.0047(6) 0.0035(6) -0.0019(6)
O2 0.0858(12) 0.0979(13) 0.0424(8) 0.0170(8) 0.0110(8) 0.0118(9)
C18 0.0417(9) 0.0345(8) 0.0415(9) 0.0014(7) 0.0066(7) 0.0015(7)
C10 0.0457(10) 0.0349(8) 0.0366(8) 0.0014(7) 0.0029(7) -0.0026(7)
C19 0.0403(9) 0.0380(9) 0.0401(9) 0.0024(7) 0.0047(7) 0.0027(7)
C11 0.0428(10) 0.0351(8) 0.0477(10) 0.0054(7) 0.0027(8) -0.0009(7)
C12 0.0394(9) 0.0409(9) 0.0511(10) 0.0083(8) 0.0055(8) 0.0013(7)
C25 0.0483(10) 0.0472(10) 0.0443(10) -0.0009(8) 0.0076(8) -0.0034(8)
C6 0.0533(11) 0.0484(10) 0.0544(11) 0.0168(9) 0.0116(9) 0.0090(8)
C9 0.0669(13) 0.0517(11) 0.0390(10) 0.0041(8) -0.0007(9) 0.0011(9)
C24 0.0646(13) 0.0466(10) 0.0499(11) 0.0093(8) 0.0054(9) 0.0038(9)
C7 0.0404(10) 0.0526(11) 0.0586(12) 0.0157(9) 0.0002(8) -0.0001(8)
C20 0.0639(13) 0.0424(10) 0.0465(10) -0.0023(8) 0.0039(9) 0.0055(9)
C30 0.0769(15) 0.0601(13) 0.0485(11) 0.0040(9) 0.0165(10) 0.0057(11)
C8 0.0570(12) 0.0614(12) 0.0496(11) 0.0087(9) -0.0125(9) -0.0055(10)
C17 0.0608(13) 0.0414(10) 0.0702(13) 0.0050(9) 0.0180(10) -0.0031(9)
C26 0.0623(13) 0.0661(13) 0.0596(13) 0.0132(10) 0.0175(10) 0.0115(10)
C29 0.0786(16) 0.0819(17) 0.0537(13) -0.0094(11) 0.0191(11) 0.0022(13)
C13 0.0724(15) 0.0455(11) 0.0825(16) 0.0101(10) 0.0319(12) 0.0075(10)
C21 0.0715(14) 0.0645(13) 0.0497(11) -0.0153(10) 0.0048(10) 0.0016(11)
C28 0.0568(13) 0.0643(14) 0.0733(15) -0.0144(11) 0.0153(11) -0.0027(10)
C22 0.0700(15) 0.0933(18) 0.0383(10) -0.0003(11) 0.0032(10) -0.0008(12)
C23 0.0804(16) 0.0718(15) 0.0462(11) 0.0191(11) 0.0033(11) 0.0012(12)
C5 0.0614(14) 0.0462(11) 0.1006(18) 0.0011(11) 0.0147(13) 0.0074(10)
C27 0.0681(15) 0.0628(14) 0.0902(18) 0.0130(12) 0.0245(13) 0.0185(11)
C4 0.0909(19) 0.0509(13) 0.105(2) -0.0082(13) 0.0295(16) -0.0006(12)
C16 0.0738(16) 0.0519(13) 0.0936(18) 0.0219(12) 0.0239(13) -0.0078(11)
C14 0.0930(19) 0.0727(16) 0.0943(19) 0.0066(14) 0.0528(16) 0.0130(14)
C15 0.0791(17) 0.0821(18) 0.0903(19) 0.0287(15) 0.0377(15) -0.0011(14)
C3 0.138(3) 0.0459(14) 0.120(3) 0.0066(15) 0.043(2) 0.0223(17)
C1 0.0717(16) 0.0731(16) 0.110(2) 0.0239(15) 0.0074(15) 0.0258(13)
C31 0.0832(19) 0.096(2) 0.113(2) -0.0363(18) 0.0309(17) 0.0100(16)
C2 0.119(3) 0.0681(19) 0.172(4) 0.024(2) 0.020(3) 0.046(2)

loop_
_atom_type_symbol
_atom_type_description
_atom_type_scat_dispersion_real
_atom_type_scat_dispersion_imag
_atom_type_scat_source
C C 0.0033 0.0016 'International Tables Vol C Tables 4.2.6.8 and 6.1.1.4'
H H 0.0000 0.0000 'International Tables Vol C Tables 4.2.6.8 and 6.1.1.4'
N N 0.0061 0.0033 'International Tables Vol C Tables 4.2.6.8 and 6.1.1.4'
O O 0.0106 0.0060 'International Tables Vol C Tables 4.2.6.8 and 6.1.1.4'
S S 0.1246 0.1234 'International Tables Vol C Tables 4.2.6.8 and 6.1.1.4'

loop_
_geom_angle_atom_site_label_1
_geom_angle_atom_site_label_2
_geom_angle_atom_site_label_3
_geom_angle
_geom_angle_site_symmetry_1
_geom_angle_site_symmetry_3
_geom_angle_publ_flag
O3 S1 N1 103.79(8) . . ?
O3 S1 C25 108.75(9) . . ?
O4 S1 O3 119.14(9) . . ?
O4 S1 N1 108.17(9) . . ?
O4 S1 C25 109.90(9) . . ?
N1 S1 C25 106.22(8) . . ?
C10 N1 S1 119.53(11) . . ?
C9 N1 S1 118.20(13) . . ?
C9 N1 C10 120.65(16) . . ?
O1 C18 C10 118.63(15) . . ?
O1 C18 C19 122.19(15) . . ?
C19 C18 C10 119.12(14) . . ?
N1 C10 C18 116.36(15) . . ?
C11 C10 N1 120.08(16) . . ?
C11 C10 C18 122.88(16) . . ?
C24 C19 C18 119.05(16) . . ?
C20 C19 C18 122.07(16) . . ?
C20 C19 C24 118.87(17) . . ?
C10 C11 C12 123.03(16) . . ?
C10 C11 C7 119.35(17) . . ?
C12 C11 C7 116.99(16) . . ?
C17 C12 C11 120.83(17) . . ?
C13 C12 C11 120.72(16) . . ?
C13 C12 C17 118.34(18) . . ?
C30 C25 S1 120.59(16) . . ?
C26 C25 S1 118.66(15) . . ?
C26 C25 C30 120.67(19) . . ?
C5 C6 C7 123.91(18) . . ?
C5 C6 C1 118.6(2) . . ?
C1 C6 C7 117.4(2) . . ?
N1 C9 C8 115.03(17) . . ?
O2 C9 N1 120.2(2) . . ?
O2 C9 C8 124.73(19) . . ?
C19 C24 H24 119.7 . . ?
C23 C24 C19 120.6(2) . . ?
C23 C24 H24 119.7 . . ?
C11 C7 C6 114.99(16) . . ?
C11 C7 H7 106.9 . . ?
C11 C7 C8 107.23(16) . . ?
C6 C7 H7 106.9 . . ?
C6 C7 C8 113.32(17) . . ?
C8 C7 H7 106.9 . . ?
C19 C20 H20 119.7 . . ?
C21 C20 C19 120.52(19) . . ?
C21 C20 H20 119.7 . . ?
C25 C30 H30 120.6 . . ?
C29 C30 C25 118.8(2) . . ?
C29 C30 H30 120.6 . . ?
C9 C8 C7 112.28(16) . . ?
C9 C8 H8A 109.1 . . ?
C9 C8 H8B 109.1 . . ?
C7 C8 H8A 109.1 . . ?
C7 C8 H8B 109.1 . . ?
H8A C8 H8B 107.9 . . ?
C12 C17 H17 119.6 . . ?
C16 C17 C12 120.9(2) . . ?
C16 C17 H17 119.6 . . ?
C25 C26 H26 120.5 . . ?
C25 C26 C27 118.9(2) . . ?
C27 C26 H26 120.5 . . ?
C30 C29 H29 119.1 . . ?
C28 C29 C30 121.8(2) . . ?
C28 C29 H29 119.1 . . ?
C12 C13 H13 119.8 . . ?
C12 C13 C14 120.4(2) . . ?
C14 C13 H13 119.8 . . ?
C20 C21 H21 120.0 . . ?
C22 C21 C20 119.9(2) . . ?
C22 C21 H21 120.0 . . ?
C29 C28 C27 117.8(2) . . ?
C29 C28 C31 121.2(2) . . ?
C27 C28 C31 120.9(2) . . ?
C21 C22 H22 119.8 . . ?
C23 C22 C21 120.3(2) . . ?
C23 C22 H22 119.8 . . ?
C24 C23 H23 120.1 . . ?
C22 C23 C24 119.8(2) . . ?
C22 C23 H23 120.1 . . ?
C6 C5 H5 119.5 . . ?
C6 C5 C4 121.0(2) . . ?
C4 C5 H5 119.5 . . ?
C26 C27 C28 121.9(2) . . ?
C26 C27 H27 119.1 . . ?
C28 C27 H27 119.1 . . ?
C5 C4 H4 120.0 . . ?
C3 C4 C5 120.0(3) . . ?
C3 C4 H4 120.0 . . ?
C17 C16 H16 120.0 . . ?
C15 C16 C17 120.0(2) . . ?
C15 C16 H16 120.0 . . ?
C13 C14 H14 119.7 . . ?
C15 C14 C13 120.7(2) . . ?
C15 C14 H14 119.7 . . ?
C16 C15 H15 120.2 . . ?
C14 C15 C16 119.7(2) . . ?
C14 C15 H15 120.2 . . ?
C4 C3 H3 120.3 . . ?
C4 C3 C2 119.4(3) . . ?
C2 C3 H3 120.3 . . ?
C6 C1 H1 120.2 . . ?
C2 C1 C6 119.7(3) . . ?
C2 C1 H1 120.2 . . ?
C28 C31 H31A 109.5 . . ?
C28 C31 H31B 109.5 . . ?
C28 C31 H31C 109.5 . . ?
H31A C31 H31B 109.5 . . ?
H31A C31 H31C 109.5 . . ?
H31B C31 H31C 109.5 . . ?
C3 C2 C1 121.3(3) . . ?
C3 C2 H2 119.4 . . ?
C1 C2 H2 119.4 . . ?

loop_
_geom_bond_atom_site_label_1
_geom_bond_atom_site_label_2
_geom_bond_distance
_geom_bond_site_symmetry_2
_geom_bond_publ_flag
S1 O3 1.4262(14) . ?
S1 O4 1.4219(15) . ?
S1 N1 1.6993(16) . ?
S1 C25 1.749(2) . ?
O1 C18 1.216(2) . ?
N1 C10 1.442(2) . ?
N1 C9 1.413(2) . ?
O2 C9 1.207(2) . ?
C18 C10 1.514(2) . ?
C18 C19 1.488(2) . ?
C10 C11 1.337(2) . ?
C19 C24 1.384(2) . ?
C19 C20 1.382(2) . ?
C11 C12 1.481(3) . ?
C11 C7 1.521(2) . ?
C12 C17 1.385(3) . ?
C12 C13 1.378(3) . ?
C25 C30 1.384(3) . ?
C25 C26 1.377(3) . ?
C6 C7 1.523(3) . ?
C6 C5 1.377(3) . ?
C6 C1 1.378(3) . ?
C9 C8 1.489(3) . ?
C24 H24 0.9300 . ?
C24 C23 1.383(3) . ?
C7 H7 0.9800 . ?
C7 C8 1.530(3) . ?
C20 H20 0.9300 . ?
C20 C21 1.380(3) . ?
C30 H30 0.9300 . ?
C30 C29 1.383(3) . ?
C8 H8A 0.9700 . ?
C8 H8B 0.9700 . ?
C17 H17 0.9300 . ?
C17 C16 1.378(3) . ?
C26 H26 0.9300 . ?
C26 C27 1.380(3) . ?
C29 H29 0.9300 . ?
C29 C28 1.375(3) . ?
C13 H13 0.9300 . ?
C13 C14 1.379(3) . ?
C21 H21 0.9300 . ?
C21 C22 1.374(3) . ?
C28 C27 1.380(3) . ?
C28 C31 1.518(3) . ?
C22 H22 0.9300 . ?
C22 C23 1.370(3) . ?
C23 H23 0.9300 . ?
C5 H5 0.9300 . ?
C5 C4 1.379(3) . ?
C27 H27 0.9300 . ?
C4 H4 0.9300 . ?
C4 C3 1.357(4) . ?
C16 H16 0.9300 . ?
C16 C15 1.369(4) . ?
C14 H14 0.9300 . ?
C14 C15 1.366(4) . ?
C15 H15 0.9300 . ?
C3 H3 0.9300 . ?
C3 C2 1.369(5) . ?
C1 H1 0.9300 . ?
C1 C2 1.374(4) . ?
C31 H31A 0.9600 . ?
C31 H31B 0.9600 . ?
C31 H31C 0.9600 . ?
C2 H2 0.9300 . ?
